data_8107224
loop_
_publ_author_name
'Zhang, Wen-Wen'
'Ye, Jiang-Hai'
'Zou, Juan'
'He, Kang'

_publ_section_title
;
 Synthesis and crystal structure of 1-((3R,10S,13R,17S)-10,13-dimethyl-3-
 (phenylamino)hexadecahydro-1H-cyclopenta[\a]
 phenanthren-17-yl)ethan-1-one, C27H39NO
;
_journal_issue 5
_journal_name_full 'Zeitschrift f\"ur Kristallographie - New Crystal Structures'
_journal_page_first 815
_journal_page_last 817
_journal_paper_doi 10.1515/ncrs-2022-0266
_journal_volume 237
_journal_year 2022
_chemical_absolute_configuration unk
_chemical_formula_sum 'C27 H39 N O'
_chemical_formula_weight 393.59
_chemical_name_systematic
;
1-((3<i>R</i>,10<i>S</i>,13<i>R</i>,17<i>S</i>)-10,13-dimethyl-3-
(phenylamino)hexadecahydro-1<i>H</i>-cyclopenta [<i>\a</i>] 
phenanthren-17-yl)ethan-1-one
;
_space_group_crystal_system orthorhombic
_space_group_IT_number 19
_space_group_name_Hall 'P 2ac 2ab'
_space_group_name_H-M_alt 'P 21 21 21'
_atom_sites_solution_hydrogens geom
_audit_creation_method SHELXL-2018/3
_cell_angle_alpha 90
_cell_angle_beta 90
_cell_angle_gamma 90
_cell_formula_units_Z 4
_cell_length_a 10.5248(7)
_cell_length_b 12.6248(7)
_cell_length_c 16.8913(9)
_cell_measurement_reflns_used 2780
_cell_measurement_temperature 173(2)
_cell_measurement_theta_max 24.996
_cell_measurement_theta_min 2.902
_cell_volume 2244.4(2)
_computing_cell_refinement 'SAINT (Brucker, 2012)[2]'
_computing_data_collection 'APEX2 (Brucker, 2012)[2]'
_computing_data_reduction 'SAINT (Brucker, 2012)[2]'
_computing_molecular_graphics 'Diamond 4.0[4]'
_computing_publication_material 'Olex2 (Dolomanov et al., 2009)[1]'
_computing_structure_refinement 'SHELXL-2018/3 (Sheldrick, 2018)'
_computing_structure_solution 'SHELXT 2014/5 (Sheldrick, 2014)'
_diffrn_ambient_temperature 173(2)
_diffrn_measured_fraction_theta_full 0.995
_diffrn_measured_fraction_theta_max 0.995
_diffrn_measurement_device_type 'Bruker APEX-II CCD'
_diffrn_measurement_method '\f and \w scans'
_diffrn_radiation_type MoK\a
_diffrn_radiation_wavelength 0.71076
_diffrn_reflns_av_R_equivalents 0.0616
_diffrn_reflns_av_unetI/netI 0.0410
_diffrn_reflns_Laue_measured_fraction_full 0.995
_diffrn_reflns_Laue_measured_fraction_max 0.995
_diffrn_reflns_limit_h_max 12
_diffrn_reflns_limit_h_min -12
_diffrn_reflns_limit_k_max 15
_diffrn_reflns_limit_k_min -13
_diffrn_reflns_limit_l_max 20
_diffrn_reflns_limit_l_min -20
_diffrn_reflns_number 28263
_diffrn_reflns_point_group_measured_fraction_full 0.996
_diffrn_reflns_point_group_measured_fraction_max 0.996
_diffrn_reflns_theta_full 24.996
_diffrn_reflns_theta_max 24.996
_diffrn_reflns_theta_min 2.902
_exptl_absorpt_coefficient_mu 0.069
_exptl_absorpt_correction_T_max 0.7458
_exptl_absorpt_correction_T_min 0.7026
_exptl_absorpt_correction_type multi-scan
_exptl_absorpt_process_details
;
 SADABS 2016/2: Krause, L., Herbst-Irmer, R., Sheldrick G.M. & Stalke D.,
 J. Appl. Cryst. 48 (2015) 3-10
;
_exptl_crystal_colour colourless
_exptl_crystal_density_diffrn 1.165
_exptl_crystal_description block
_exptl_crystal_F_000 864
_exptl_crystal_size_max 0.22
_exptl_crystal_size_mid 0.20
_exptl_crystal_size_min 0.18
_refine_diff_density_max 0.147
_refine_diff_density_min -0.144
_refine_diff_density_rms 0.026
_refine_ls_abs_structure_details
;
 Flack x determined using 952 quotients [(I+)-(I-)]/[(I+)+(I-)]
 (Parsons, Flack and Wagner, Acta Cryst. B69 (2013) 249-259).
;
_refine_ls_abs_structure_Flack -0.4(9)
_refine_ls_extinction_coef .
_refine_ls_extinction_method none
_refine_ls_goodness_of_fit_ref 1.046
_refine_ls_hydrogen_treatment constr
_refine_ls_matrix_type full
_refine_ls_number_parameters 265
_refine_ls_number_reflns 3932
_refine_ls_number_restraints 0
_refine_ls_restrained_S_all 1.046
_refine_ls_R_factor_all 0.0763
_refine_ls_R_factor_gt 0.0435
_refine_ls_shift/su_max 0.000
_refine_ls_shift/su_mean 0.000
_refine_ls_structure_factor_coef Fsqd
_refine_ls_weighting_details 'w=1/[\s^2^(Fo^2^)+(0.0520P)^2^] where P=(Fo^2^+2Fc^2^)/3'
_refine_ls_weighting_scheme calc
_refine_ls_wR_factor_gt 0.0930
_refine_ls_wR_factor_ref 0.1033
_reflns_Friedel_coverage 0.755
_reflns_Friedel_fraction_full 0.998
_reflns_Friedel_fraction_max 0.998
_reflns_number_gt 2780
_reflns_number_total 3932
_reflns_threshold_expression 'I > 2\s(I)'
_cod_data_source_file suppl_j_ncrs-2022-0266_suppl.cif
_cod_data_source_block 2
_cod_database_code 8107224
_shelx_shelxl_version_number 2018/3
_shelx_space_group_comment
;
The symmetry employed for this shelxl refinement is uniquely defined
by the following loop, which should always be used as a source of
symmetry information in preference to the above space-group names.
They are only intended as comments.
;
_publcif_funding_html
;
;

loop_
_space_group_symop_operation_xyz
'x, y, z'
'-x+1/2, -y, z+1/2'
'-x, y+1/2, -z+1/2'
'x+1/2, -y+1/2, -z'

loop_
_atom_site_label
_atom_site_type_symbol
_atom_site_fract_x
_atom_site_fract_y
_atom_site_fract_z
_atom_site_U_iso_or_equiv
_atom_site_adp_type
_atom_site_occupancy
_atom_site_site_symmetry_order
_atom_site_calc_flag
_atom_site_refinement_flags_posn
_atom_site_refinement_flags_adp
_atom_site_refinement_flags_occupancy
_atom_site_disorder_assembly
_atom_site_disorder_group
O1 O 0.3191(3) 0.7918(2) 0.74996(15) 0.1090(10) Uani 1 1 d . . . . .
N1 N 0.5984(3) 0.5670(2) 0.13746(13) 0.0599(7) Uani 1 1 d . . . . .
H1 H 0.667562 0.563163 0.166621 0.072 Uiso 1 1 calc R U . . .
C1 C 0.3944(3) 0.6469(2) 0.26122(14) 0.0479(7) Uani 1 1 d . . . . .
H1A H 0.319931 0.692939 0.270977 0.057 Uiso 1 1 calc R U . . .
H1AB H 0.470271 0.692951 0.257437 0.057 Uiso 1 1 calc R U . . .
C2 C 0.3761(3) 0.5897(2) 0.18224(16) 0.0524(8) Uani 1 1 d . . . . .
H2A H 0.295006 0.550008 0.183708 0.063 Uiso 1 1 calc R U . . .
H2AB H 0.369953 0.642938 0.139384 0.063 Uiso 1 1 calc R U . . .
C3 C 0.4840(3) 0.5130(2) 0.16328(16) 0.0537(8) Uani 1 1 d . . . . .
H3 H 0.454956 0.467056 0.118600 0.064 Uiso 1 1 calc R U . . .
C4 C 0.5116(3) 0.4408(2) 0.23361(16) 0.0546(8) Uani 1 1 d . . . . .
H4A H 0.590846 0.401072 0.222859 0.066 Uiso 1 1 calc R U . . .
H4AB H 0.441839 0.388676 0.238495 0.066 Uiso 1 1 calc R U . . .
C5 C 0.5260(3) 0.4994(2) 0.31284(16) 0.0456(7) Uani 1 1 d . . . . .
H5 H 0.601016 0.547386 0.306847 0.055 Uiso 1 1 calc R U . . .
C6 C 0.5578(3) 0.4242(2) 0.37993(16) 0.0570(8) Uani 1 1 d . . . . .
H6A H 0.634753 0.383114 0.365911 0.068 Uiso 1 1 calc R U . . .
H6AB H 0.486924 0.373521 0.387093 0.068 Uiso 1 1 calc R U . . .
C7 C 0.5810(3) 0.4830(2) 0.45752(16) 0.0581(8) Uani 1 1 d . . . . .
H7A H 0.662463 0.521785 0.453703 0.070 Uiso 1 1 calc R U . . .
H7AB H 0.589097 0.430551 0.500826 0.070 Uiso 1 1 calc R U . . .
C8 C 0.4758(3) 0.5612(2) 0.47856(15) 0.0453(7) Uani 1 1 d . . . . .
H8 H 0.397287 0.519869 0.491197 0.054 Uiso 1 1 calc R U . . .
C9 C 0.4459(2) 0.6348(2) 0.40777(14) 0.0405(7) Uani 1 1 d . . . . .
H9 H 0.527658 0.671577 0.395245 0.049 Uiso 1 1 calc R U . . .
C10 C 0.4108(3) 0.5717(2) 0.33187(15) 0.0416(6) Uani 1 1 d . . . . .
C11 C 0.3520(3) 0.7232(2) 0.42982(16) 0.0507(8) Uani 1 1 d . . . . .
H11A H 0.346054 0.773659 0.385139 0.061 Uiso 1 1 calc R U . . .
H11B H 0.266779 0.691593 0.437647 0.061 Uiso 1 1 calc R U . . .
C12 C 0.3890(3) 0.7838(2) 0.50443(15) 0.0501(7) Uani 1 1 d . . . . .
H12A H 0.468660 0.823353 0.494679 0.060 Uiso 1 1 calc R U . . .
H12B H 0.321629 0.835640 0.517437 0.060 Uiso 1 1 calc R U . . .
C13 C 0.4077(3) 0.7093(2) 0.57373(15) 0.0447(7) Uani 1 1 d . . . . .
C14 C 0.5098(3) 0.6273(2) 0.55048(15) 0.0486(7) Uani 1 1 d . . . . .
H14 H 0.586675 0.669103 0.535231 0.058 Uiso 1 1 calc R U . . .
C15 C 0.5433(4) 0.5721(3) 0.62825(16) 0.0718(10) Uani 1 1 d . . . . .
H15A H 0.631632 0.545287 0.627147 0.086 Uiso 1 1 calc R U . . .
H15B H 0.484922 0.512206 0.638576 0.086 Uiso 1 1 calc R U . . .
C16 C 0.5277(4) 0.6592(3) 0.69158(17) 0.0793(11) Uani 1 1 d . . . . .
H16A H 0.610917 0.676555 0.715678 0.095 Uiso 1 1 calc R U . . .
H16B H 0.469342 0.635251 0.733908 0.095 Uiso 1 1 calc R U . . .
C17 C 0.4725(3) 0.7568(2) 0.64852(16) 0.0557(8) Uani 1 1 d . . . . .
H17 H 0.545646 0.800964 0.630168 0.067 Uiso 1 1 calc R U . . .
C18 C 0.2816(3) 0.6579(3) 0.59682(19) 0.0640(9) Uani 1 1 d . . . . .
H18A H 0.251529 0.613164 0.553244 0.096 Uiso 1 1 calc R U . . .
H18B H 0.218576 0.713134 0.607757 0.096 Uiso 1 1 calc R U . . .
H18C H 0.293743 0.614359 0.644258 0.096 Uiso 1 1 calc R U . . .
C19 C 0.2876(3) 0.5078(2) 0.34440(18) 0.0575(8) Uani 1 1 d . . . . .
H19A H 0.268833 0.466644 0.296602 0.086 Uiso 1 1 calc R U . . .
H19B H 0.217118 0.556459 0.355182 0.086 Uiso 1 1 calc R U . . .
H19C H 0.298397 0.459596 0.389388 0.086 Uiso 1 1 calc R U . . .
C20 C 0.3878(3) 0.8269(3) 0.69875(18) 0.0642(9) Uani 1 1 d . . . . .
C21 C 0.3889(3) 0.9413(3) 0.6817(2) 0.0757(10) Uani 1 1 d . . . . .
H21A H 0.371029 0.952811 0.625378 0.114 Uiso 1 1 calc R U . . .
H21B H 0.472583 0.970632 0.694622 0.114 Uiso 1 1 calc R U . . .
H21C H 0.323804 0.976698 0.713648 0.114 Uiso 1 1 calc R U . . .
C22 C 0.6006(3) 0.6248(2) 0.06717(16) 0.0511(7) Uani 1 1 d . . . . .
C23 C 0.6912(3) 0.7033(3) 0.05722(18) 0.0606(9) Uani 1 1 d . . . . .
H23 H 0.750267 0.717451 0.098413 0.073 Uiso 1 1 calc R U . . .
C24 C 0.6963(4) 0.7608(3) -0.0118(2) 0.0754(10) Uani 1 1 d . . . . .
H24 H 0.760161 0.813350 -0.017930 0.091 Uiso 1 1 calc R U . . .
C25 C 0.6111(4) 0.7438(3) -0.0721(2) 0.0751(10) Uani 1 1 d . . . . .
H25 H 0.613900 0.785317 -0.119000 0.090 Uiso 1 1 calc R U . . .
C26 C 0.5225(4) 0.6662(3) -0.06309(19) 0.0719(10) Uani 1 1 d . . . . .
H26 H 0.464094 0.652657 -0.104739 0.086 Uiso 1 1 calc R U . . .
C27 C 0.5160(3) 0.6068(3) 0.00536(17) 0.0646(9) Uani 1 1 d . . . . .
H27 H 0.453138 0.553146 0.010301 0.077 Uiso 1 1 calc R U . . .

loop_
_atom_site_aniso_label
_atom_site_aniso_U_11
_atom_site_aniso_U_22
_atom_site_aniso_U_33
_atom_site_aniso_U_23
_atom_site_aniso_U_13
_atom_site_aniso_U_12
O1 0.147(3) 0.104(2) 0.0750(17) -0.0011(16) 0.0552(19) -0.009(2)
N1 0.0559(16) 0.0679(17) 0.0560(15) 0.0050(14) -0.0055(14) 0.0029(14)
C1 0.0567(18) 0.0403(16) 0.0467(15) -0.0008(13) -0.0055(14) 0.0070(14)
C2 0.061(2) 0.0484(17) 0.0484(15) -0.0032(14) -0.0070(15) 0.0009(15)
C3 0.064(2) 0.0452(16) 0.0524(17) -0.0105(14) -0.0023(16) -0.0020(16)
C4 0.067(2) 0.0386(16) 0.0585(18) -0.0042(14) 0.0021(16) 0.0034(15)
C5 0.0492(17) 0.0358(14) 0.0518(15) 0.0024(13) 0.0007(14) 0.0045(13)
C6 0.067(2) 0.0424(17) 0.0621(19) 0.0036(15) 0.0032(16) 0.0139(15)
C7 0.065(2) 0.0539(18) 0.0553(17) 0.0101(15) -0.0018(16) 0.0161(17)
C8 0.0480(17) 0.0394(15) 0.0484(16) 0.0078(13) -0.0003(14) -0.0007(14)
C9 0.0410(16) 0.0361(15) 0.0444(15) 0.0042(12) -0.0004(12) -0.0005(13)
C10 0.0436(16) 0.0333(13) 0.0480(15) -0.0003(12) -0.0034(13) 0.0013(13)
C11 0.066(2) 0.0434(16) 0.0432(15) -0.0006(14) -0.0042(14) 0.0137(15)
C12 0.063(2) 0.0422(16) 0.0455(15) -0.0012(14) 0.0010(15) 0.0047(14)
C13 0.0466(16) 0.0457(16) 0.0420(15) 0.0026(13) 0.0029(13) -0.0037(14)
C14 0.0442(17) 0.0546(18) 0.0469(15) 0.0088(14) -0.0038(13) -0.0013(15)
C15 0.088(3) 0.079(2) 0.0481(18) 0.0079(17) -0.0093(18) 0.019(2)
C16 0.100(3) 0.089(2) 0.0485(18) 0.0030(19) -0.0105(19) 0.014(2)
C17 0.0583(18) 0.0639(19) 0.0449(15) -0.0022(15) 0.0016(15) -0.0080(17)
C18 0.057(2) 0.067(2) 0.069(2) 0.0034(17) 0.0138(16) -0.0077(17)
C19 0.055(2) 0.0519(18) 0.0654(19) -0.0031(16) -0.0028(16) -0.0066(16)
C20 0.070(2) 0.077(2) 0.0452(17) -0.0092(16) 0.0072(17) -0.012(2)
C21 0.077(2) 0.073(2) 0.077(2) -0.022(2) 0.005(2) -0.009(2)
C22 0.0584(19) 0.0500(17) 0.0448(16) -0.0060(15) 0.0033(15) 0.0073(16)
C23 0.063(2) 0.066(2) 0.0528(19) -0.0047(17) 0.0039(16) 0.0028(18)
C24 0.080(3) 0.084(3) 0.062(2) 0.005(2) 0.013(2) -0.006(2)
C25 0.091(3) 0.082(3) 0.052(2) 0.0082(19) 0.011(2) 0.009(2)
C26 0.078(2) 0.088(2) 0.0490(19) -0.0081(19) -0.0041(18) 0.009(2)
C27 0.075(2) 0.070(2) 0.0485(18) -0.0056(17) -0.0019(17) -0.0018(19)

loop_
_atom_type_symbol
_atom_type_description
_atom_type_scat_dispersion_real
_atom_type_scat_dispersion_imag
_atom_type_scat_source
C C 0.0033 0.0016 'International Tables Vol C Tables 4.2.6.8 and 6.1.1.4'
H H 0.0000 0.0000 'International Tables Vol C Tables 4.2.6.8 and 6.1.1.4'
N N 0.0061 0.0033 'International Tables Vol C Tables 4.2.6.8 and 6.1.1.4'
O O 0.0106 0.0060 'International Tables Vol C Tables 4.2.6.8 and 6.1.1.4'

loop_
_geom_angle_atom_site_label_1
_geom_angle_atom_site_label_2
_geom_angle_atom_site_label_3
_geom_angle
_geom_angle_site_symmetry_1
_geom_angle_site_symmetry_3
C22 N1 C3 121.0(3) . .
C22 N1 H1 119.5 . .
C3 N1 H1 119.5 . .
C2 C1 C10 113.6(2) . .
C2 C1 H1A 108.8 . .
C10 C1 H1A 108.8 . .
C2 C1 H1AB 108.8 . .
C10 C1 H1AB 108.8 . .
H1A C1 H1AB 107.7 . .
C3 C2 C1 112.9(2) . .
C3 C2 H2A 109.0 . .
C1 C2 H2A 109.0 . .
C3 C2 H2AB 109.0 . .
C1 C2 H2AB 109.0 . .
H2A C2 H2AB 107.8 . .
N1 C3 C4 110.9(3) . .
N1 C3 C2 112.5(2) . .
C4 C3 C2 110.9(2) . .
N1 C3 H3 107.4 . .
C4 C3 H3 107.4 . .
C2 C3 H3 107.4 . .
C3 C4 C5 114.2(2) . .
C3 C4 H4A 108.7 . .
C5 C4 H4A 108.7 . .
C3 C4 H4AB 108.7 . .
C5 C4 H4AB 108.7 . .
H4A C4 H4AB 107.6 . .
C6 C5 C4 111.8(2) . .
C6 C5 C10 112.7(2) . .
C4 C5 C10 112.7(2) . .
C6 C5 H5 106.3 . .
C4 C5 H5 106.3 . .
C10 C5 H5 106.3 . .
C5 C6 C7 111.9(2) . .
C5 C6 H6A 109.2 . .
C7 C6 H6A 109.2 . .
C5 C6 H6AB 109.2 . .
C7 C6 H6AB 109.2 . .
H6A C6 H6AB 107.9 . .
C6 C7 C8 113.5(2) . .
C6 C7 H7A 108.9 . .
C8 C7 H7A 108.9 . .
C6 C7 H7AB 108.9 . .
C8 C7 H7AB 108.9 . .
H7A C7 H7AB 107.7 . .
C14 C8 C7 111.8(2) . .
C14 C8 C9 109.7(2) . .
C7 C8 C9 110.9(2) . .
C14 C8 H8 108.1 . .
C7 C8 H8 108.1 . .
C9 C8 H8 108.1 . .
C11 C9 C8 112.3(2) . .
C11 C9 C10 114.8(2) . .
C8 C9 C10 112.2(2) . .
C11 C9 H9 105.5 . .
C8 C9 H9 105.5 . .
C10 C9 H9 105.5 . .
C1 C10 C19 109.6(2) . .
C1 C10 C5 106.9(2) . .
C19 C10 C5 112.2(2) . .
C1 C10 C9 110.60(19) . .
C19 C10 C9 110.8(2) . .
C5 C10 C9 106.7(2) . .
C12 C11 C9 113.6(2) . .
C12 C11 H11A 108.8 . .
C9 C11 H11A 108.9 . .
C12 C11 H11B 108.9 . .
C9 C11 H11B 108.9 . .
H11A C11 H11B 107.7 . .
C13 C12 C11 111.1(2) . .
C13 C12 H12A 109.4 . .
C11 C12 H12A 109.4 . .
C13 C12 H12B 109.4 . .
C11 C12 H12B 109.4 . .
H12A C12 H12B 108.0 . .
C12 C13 C18 110.4(2) . .
C12 C13 C14 108.1(2) . .
C18 C13 C14 112.6(2) . .
C12 C13 C17 116.4(2) . .
C18 C13 C17 109.7(2) . .
C14 C13 C17 99.2(2) . .
C8 C14 C15 119.5(2) . .
C8 C14 C13 114.1(2) . .
C15 C14 C13 104.3(2) . .
C8 C14 H14 106.0 . .
C15 C14 H14 106.0 . .
C13 C14 H14 106.0 . .
C14 C15 C16 104.3(3) . .
C14 C15 H15A 110.9 . .
C16 C15 H15A 110.9 . .
C14 C15 H15B 110.9 . .
C16 C15 H15B 110.9 . .
H15A C15 H15B 108.9 . .
C15 C16 C17 106.4(2) . .
C15 C16 H16A 110.5 . .
C17 C16 H16A 110.5 . .
C15 C16 H16B 110.5 . .
C17 C16 H16B 110.5 . .
H16A C16 H16B 108.6 . .
C20 C17 C16 115.1(3) . .
C20 C17 C13 114.9(3) . .
C16 C17 C13 103.9(2) . .
C20 C17 H17 107.5 . .
C16 C17 H17 107.5 . .
C13 C17 H17 107.5 . .
C13 C18 H18A 109.5 . .
C13 C18 H18B 109.5 . .
H18A C18 H18B 109.5 . .
C13 C18 H18C 109.5 . .
H18A C18 H18C 109.5 . .
H18B C18 H18C 109.5 . .
C10 C19 H19A 109.5 . .
C10 C19 H19B 109.5 . .
H19A C19 H19B 109.5 . .
C10 C19 H19C 109.5 . .
H19A C19 H19C 109.5 . .
H19B C19 H19C 109.5 . .
O1 C20 C21 120.2(3) . .
O1 C20 C17 122.5(3) . .
C21 C20 C17 117.3(3) . .
C20 C21 H21A 109.5 . .
C20 C21 H21B 109.5 . .
H21A C21 H21B 109.5 . .
C20 C21 H21C 109.5 . .
H21A C21 H21C 109.5 . .
H21B C21 H21C 109.5 . .
C23 C22 C27 117.8(3) . .
C23 C22 N1 119.3(3) . .
C27 C22 N1 122.9(3) . .
C24 C23 C22 120.5(3) . .
C24 C23 H23 119.7 . .
C22 C23 H23 119.7 . .
C23 C24 C25 121.4(3) . .
C23 C24 H24 119.3 . .
C25 C24 H24 119.3 . .
C26 C25 C24 118.4(3) . .
C26 C25 H25 120.8 . .
C24 C25 H25 120.8 . .
C25 C26 C27 121.3(3) . .
C25 C26 H26 119.3 . .
C27 C26 H26 119.3 . .
C26 C27 C22 120.5(3) . .
C26 C27 H27 119.7 . .
C22 C27 H27 119.7 . .

loop_
_geom_bond_atom_site_label_1
_geom_bond_atom_site_label_2
_geom_bond_distance
_geom_bond_site_symmetry_2
O1 C20 1.211(4) .
N1 C22 1.394(3) .
N1 C3 1.451(4) .
N1 H1 0.8800 .
C1 C2 1.529(4) .
C1 C10 1.534(3) .
C1 H1A 0.9900 .
C1 H1AB 0.9900 .
C2 C3 1.526(4) .
C2 H2A 0.9900 .
C2 H2AB 0.9900 .
C3 C4 1.525(4) .
C3 H3 1.0000 .
C4 C5 1.536(4) .
C4 H4A 0.9900 .
C4 H4AB 0.9900 .
C5 C6 1.516(4) .
C5 C10 1.552(4) .
C5 H5 1.0000 .
C6 C7 1.526(4) .
C6 H6A 0.9900 .
C6 H6AB 0.9900 .
C7 C8 1.526(4) .
C7 H7A 0.9900 .
C7 H7AB 0.9900 .
C8 C14 1.517(4) .
C8 C9 1.546(3) .
C8 H8 1.0000 .
C9 C11 1.537(4) .
C9 C10 1.554(3) .
C9 H9 1.0000 .
C10 C19 1.543(4) .
C11 C12 1.525(4) .
C11 H11A 0.9900 .
C11 H11B 0.9900 .
C12 C13 1.514(3) .
C12 H12A 0.9900 .
C12 H12B 0.9900 .
C13 C18 1.528(4) .
C13 C14 1.543(4) .
C13 C17 1.556(4) .
C14 C15 1.528(4) .
C14 H14 1.0000 .
C15 C16 1.542(4) .
C15 H15A 0.9900 .
C15 H15B 0.9900 .
C16 C17 1.545(4) .
C16 H16A 0.9900 .
C16 H16B 0.9900 .
C17 C20 1.515(4) .
C17 H17 1.0000 .
C18 H18A 0.9800 .
C18 H18B 0.9800 .
C18 H18C 0.9800 .
C19 H19A 0.9800 .
C19 H19B 0.9800 .
C19 H19C 0.9800 .
C20 C21 1.474(5) .
C21 H21A 0.9800 .
C21 H21B 0.9800 .
C21 H21C 0.9800 .
C22 C23 1.386(4) .
C22 C27 1.391(4) .
C23 C24 1.374(4) .
C23 H23 0.9500 .
C24 C25 1.374(5) .
C24 H24 0.9500 .
C25 C26 1.361(5) .
C25 H25 0.9500 .
C26 C27 1.380(4) .
C26 H26 0.9500 .
C27 H27 0.9500 .
